data_4316848
loop_
_publ_author_name
'Alexander N. Kornev'
'Natalia V. Belina'
'Vyacheslav V. Sushev'
'Julia S. Panova'
'Olga V. Lukoyanova'
'Sergey Y. Ketkov'
'Georgy K. Fukin'
'Mikhail A. Lopatin'
'Gleb A. Abakumov'

_publ_section_title
;
 Chemistry of the Phosphorus-Nitrogen Ligands. Multiple Isomeric
 Transformations of the Diphosphinohydrazine Bearing 8-Quinolyl
 Substituent: P\\rightarrowC, P\\rightarrowN, and P\\rightarrowP
 Migrations Caused by Different Factors
;
_journal_name_full 'Inorganic Chemistry'
_journal_page_first 9677
_journal_page_last 9682
_journal_paper_doi 10.1021/ic101410u
_journal_volume 49
_journal_year 2010
_chemical_formula_sum 'C87 H73 N6 P4 Zn'
_chemical_formula_weight 1391.76
_chemical_name_systematic
; 
 ? 
;
_space_group_IT_number 2
_symmetry_cell_setting triclinic
_symmetry_space_group_name_Hall '-P 1'
_symmetry_space_group_name_H-M 'P -1'
_atom_sites_solution_hydrogens geom
_atom_sites_solution_primary direct
_atom_sites_solution_secondary difmap
_audit_creation_method SHELXL-97
_cell_angle_alpha 80.360(3)
_cell_angle_beta 74.710(3)
_cell_angle_gamma 89.626(3)
_cell_formula_units_Z 2
_cell_length_a 12.2550(16)
_cell_length_b 17.405(2)
_cell_length_c 17.594(2)
_cell_measurement_reflns_used 900
_cell_measurement_temperature 100(2)
_cell_measurement_theta_max 30
_cell_measurement_theta_min 2
_cell_volume 3566.0(7)
_computing_cell_refinement 'Bruker SMART'
_computing_data_collection 'Bruker SMART'
_computing_data_reduction 'Bruker SHELXTL'
_computing_molecular_graphics 'Bruker SHELXTL'
_computing_publication_material 'Bruker SHELXTL'
_computing_structure_refinement 'SHELXL-97 (Sheldrick, 1997)'
_computing_structure_solution 'SHELXS-97 (Sheldrick, 1990)'
_diffrn_ambient_temperature 100(2)
_diffrn_measured_fraction_theta_full 0.990
_diffrn_measured_fraction_theta_max 0.990
_diffrn_measurement_device_type 'CCD area detector'
_diffrn_measurement_method 'phi and omega scans'
_diffrn_radiation_monochromator graphite
_diffrn_radiation_source 'fine-focus sealed tube'
_diffrn_radiation_type MoK\a
_diffrn_radiation_wavelength 0.71073
_diffrn_reflns_av_R_equivalents 0.1671
_diffrn_reflns_av_sigmaI/netI 0.2561
_diffrn_reflns_limit_h_max 14
_diffrn_reflns_limit_h_min -14
_diffrn_reflns_limit_k_max 20
_diffrn_reflns_limit_k_min -20
_diffrn_reflns_limit_l_max 20
_diffrn_reflns_limit_l_min -20
_diffrn_reflns_number 28317
_diffrn_reflns_theta_full 25.06
_diffrn_reflns_theta_max 25.06
_diffrn_reflns_theta_min 2.44
_exptl_absorpt_coefficient_mu 0.486
_exptl_absorpt_correction_T_max 0.9856
_exptl_absorpt_correction_T_min 0.8483
_exptl_absorpt_correction_type multi-scan
_exptl_absorpt_process_details 'SADABS (Sheldrick, 2008)'
_exptl_crystal_colour red
_exptl_crystal_density_diffrn 1.296
_exptl_crystal_density_method 'not measured'
_exptl_crystal_description plate
_exptl_crystal_F_000 1454
_exptl_crystal_size_max 0.35
_exptl_crystal_size_mid 0.10
_exptl_crystal_size_min 0.03
_refine_diff_density_max 0.799
_refine_diff_density_min -0.662
_refine_diff_density_rms 0.087
_refine_ls_extinction_method none
_refine_ls_goodness_of_fit_ref 0.936
_refine_ls_hydrogen_treatment constr
_refine_ls_matrix_type full
_refine_ls_number_parameters 793
_refine_ls_number_reflns 12511
_refine_ls_number_restraints 3
_refine_ls_restrained_S_all 0.938
_refine_ls_R_factor_all 0.2119
_refine_ls_R_factor_gt 0.0832
_refine_ls_shift/su_max 0.000
_refine_ls_shift/su_mean 0.000
_refine_ls_structure_factor_coef Fsqd
_refine_ls_weighting_details 'calc w=1/[\s^2^(Fo^2^)+(0.0514P)^2^+0.0000P] where P=(Fo^2^+2Fc^2^)/3'
_refine_ls_weighting_scheme calc
_refine_ls_wR_factor_gt 0.1297
_refine_ls_wR_factor_ref 0.1673
_reflns_number_gt 5476
_reflns_number_total 12511
_reflns_threshold_expression >2sigma(I)
_cod_data_source_file ic101410u_si_002_4.cif
_cod_data_source_block znqm
_cod_depositor_comments
;
The following automatic conversions were performed:

'_symmetry_cell_setting' value 'Triclinic' changed to 'triclinic'
according to the built-in table from CIF Core dictionary named
'cif_core.dic' version 2.4.1 from 2010-06-29.

Automatic conversion script
Id: cif_fix_values 1646 2011-03-28 12:23:43Z adriana 
;
_cod_original_cell_volume 3566.0(8)
_cod_database_code 4316848

loop_
_symmetry_equiv_pos_as_xyz
'x, y, z'
'-x, -y, -z'

loop_
_atom_site_label
_atom_site_type_symbol
_atom_site_fract_x
_atom_site_fract_y
_atom_site_fract_z
_atom_site_U_iso_or_equiv
_atom_site_adp_type
_atom_site_occupancy
_atom_site_symmetry_multiplicity
_atom_site_calc_flag
_atom_site_refinement_flags
_atom_site_disorder_assembly
_atom_site_disorder_group
Zn1 Zn -0.36941(5) -0.22072(3) -0.27217(4) 0.02199(17) Uani 1 1 d . . .
P1 P -0.04649(12) -0.14103(8) -0.29194(9) 0.0260(4) Uani 1 1 d . . .
P2 P -0.16633(11) -0.22563(8) -0.12414(8) 0.0236(4) Uani 1 1 d . . .
P3 P -0.16160(12) -0.33258(8) -0.43630(9) 0.0295(4) Uani 1 1 d . . .
P4 P -0.30200(11) -0.21879(8) -0.51657(8) 0.0230(4) Uani 1 1 d . . .
N1 N -0.2724(3) -0.1559(2) -0.2336(2) 0.0205(11) Uani 1 1 d . . .
N2 N -0.4706(3) -0.1242(2) -0.2644(2) 0.0243(11) Uani 1 1 d . . .
N3 N -0.1668(3) -0.1741(2) -0.2153(2) 0.0197(11) Uani 1 1 d . . .
N4 N -0.3588(3) -0.2830(2) -0.3563(2) 0.0207(11) Uani 1 1 d . . .
N5 N -0.4896(3) -0.3069(2) -0.2059(2) 0.0201(11) Uani 1 1 d . . .
N6 N -0.2798(3) -0.2770(2) -0.4337(2) 0.0225(11) Uani 1 1 d . . .
C1 C -0.3090(4) -0.0829(3) -0.2271(3) 0.0180(13) Uani 1 1 d . . .
C2 C -0.4150(4) -0.0646(3) -0.2458(3) 0.0188(13) Uani 1 1 d . . .
C3 C -0.5714(4) -0.1120(3) -0.2787(3) 0.0230(14) Uani 1 1 d . . .
H3A H -0.6097 -0.1538 -0.2906 0.028 Uiso 1 1 calc R . .
C4 C -0.6228(4) -0.0406(3) -0.2769(3) 0.0284(14) Uani 1 1 d . . .
H4A H -0.6951 -0.0339 -0.2868 0.034 Uiso 1 1 calc R . .
C5 C -0.5674(4) 0.0193(3) -0.2605(3) 0.0278(15) Uani 1 1 d . . .
H5A H -0.6012 0.0685 -0.2600 0.033 Uiso 1 1 calc R . .
C6 C -0.4609(4) 0.0104(3) -0.2441(3) 0.0242(14) Uani 1 1 d . . .
C7 C -0.4000(4) 0.0696(3) -0.2248(3) 0.0296(15) Uani 1 1 d . . .
H7A H -0.4267 0.1210 -0.2255 0.036 Uiso 1 1 calc R . .
C8 C -0.3018(4) 0.0507(3) -0.2053(3) 0.0248(14) Uani 1 1 d . . .
H8A H -0.2622 0.0901 -0.1905 0.030 Uiso 1 1 calc R . .
C9 C -0.2553(4) -0.0227(3) -0.2057(3) 0.0205(13) Uani 1 1 d . . .
H9A H -0.1864 -0.0318 -0.1912 0.025 Uiso 1 1 calc R . .
C10 C 0.0475(4) -0.2223(3) -0.2811(3) 0.0280(15) Uani 1 1 d . . .
C11 C 0.0243(4) -0.2891(3) -0.3095(3) 0.0352(16) Uani 1 1 d . . .
H11A H -0.0362 -0.2893 -0.3340 0.042 Uiso 1 1 calc R . .
C12 C 0.0868(5) -0.3544(3) -0.3031(3) 0.0409(17) Uani 1 1 d . . .
H12A H 0.0681 -0.3995 -0.3215 0.049 Uiso 1 1 calc R . .
C13 C 0.1765(5) -0.3544(3) -0.2699(3) 0.0381(17) Uani 1 1 d . . .
H13A H 0.2190 -0.3999 -0.2646 0.046 Uiso 1 1 calc R . .
C14 C 0.2049(5) -0.2884(3) -0.2443(3) 0.0361(16) Uani 1 1 d . . .
H14A H 0.2688 -0.2877 -0.2235 0.043 Uiso 1 1 calc R . .
C15 C 0.1403(4) -0.2232(3) -0.2490(3) 0.0280(15) Uani 1 1 d . . .
H15A H 0.1594 -0.1784 -0.2301 0.034 Uiso 1 1 calc R . .
C16 C 0.0238(4) -0.0643(3) -0.2603(3) 0.0272(14) Uani 1 1 d . . .
C17 C 0.0324(4) -0.0652(3) -0.1830(3) 0.0302(15) Uani 1 1 d . . .
H17A H 0.0069 -0.1104 -0.1436 0.036 Uiso 1 1 calc R . .
C18 C 0.0771(4) -0.0018(3) -0.1624(3) 0.0318(15) Uani 1 1 d . . .
H18A H 0.0817 -0.0032 -0.1091 0.038 Uiso 1 1 calc R . .
C19 C 0.1150(4) 0.0634(3) -0.2191(3) 0.0328(16) Uani 1 1 d . . .
H19A H 0.1458 0.1072 -0.2049 0.039 Uiso 1 1 calc R . .
C20 C 0.1090(4) 0.0659(3) -0.2962(3) 0.0339(16) Uani 1 1 d . . .
H20A H 0.1352 0.1114 -0.3350 0.041 Uiso 1 1 calc R . .
C21 C 0.0645(4) 0.0021(3) -0.3175(3) 0.0299(15) Uani 1 1 d . . .
H21A H 0.0617 0.0035 -0.3712 0.036 Uiso 1 1 calc R . .
C22 C -0.2517(4) -0.3132(3) -0.1180(3) 0.0232(14) Uani 1 1 d . . .
C23 C -0.2381(4) -0.3490(3) -0.1851(3) 0.0238(14) Uani 1 1 d . . .
H23A H -0.1937 -0.3228 -0.2354 0.029 Uiso 1 1 calc R . .
C24 C -0.2879(4) -0.4220(3) -0.1804(3) 0.0279(14) Uani 1 1 d . . .
H24A H -0.2766 -0.4452 -0.2269 0.034 Uiso 1 1 calc R . .
C25 C -0.3530(4) -0.4600(3) -0.1085(3) 0.0330(16) Uani 1 1 d . . .
H25A H -0.3866 -0.5101 -0.1046 0.040 Uiso 1 1 calc R . .
C26 C -0.3695(4) -0.4250(3) -0.0419(3) 0.0323(16) Uani 1 1 d . . .
H26A H -0.4160 -0.4511 0.0078 0.039 Uiso 1 1 calc R . .
C27 C -0.3200(4) -0.3526(3) -0.0455(3) 0.0298(15) Uani 1 1 d . . .
H27A H -0.3326 -0.3298 0.0013 0.036 Uiso 1 1 calc R . .
C28 C -0.2604(4) -0.1733(3) -0.0532(3) 0.0226(13) Uani 1 1 d . . .
C29 C -0.2144(5) -0.1379(3) -0.0040(3) 0.0303(15) Uani 1 1 d . . .
H29A H -0.1372 -0.1452 -0.0047 0.036 Uiso 1 1 calc R . .
C30 C -0.2785(5) -0.0913(3) 0.0468(3) 0.0356(16) Uani 1 1 d . . .
H30A H -0.2443 -0.0658 0.0789 0.043 Uiso 1 1 calc R . .
C31 C -0.3907(5) -0.0822(3) 0.0508(3) 0.0357(16) Uani 1 1 d . . .
H31A H -0.4342 -0.0503 0.0855 0.043 Uiso 1 1 calc R . .
C32 C -0.4414(5) -0.1199(3) 0.0037(3) 0.0326(15) Uani 1 1 d . . .
H32A H -0.5195 -0.1142 0.0065 0.039 Uiso 1 1 calc R . .
C33 C -0.3767(4) -0.1654(3) -0.0466(3) 0.0273(15) Uani 1 1 d . . .
H33A H -0.4114 -0.1921 -0.0776 0.033 Uiso 1 1 calc R . .
C34 C -0.4284(4) -0.3477(3) -0.3338(3) 0.0190(13) Uani 1 1 d . . .
C35 C -0.4996(4) -0.3618(3) -0.2522(3) 0.0211(13) Uani 1 1 d . . .
C36 C -0.5513(4) -0.3160(3) -0.1313(3) 0.0292(15) Uani 1 1 d . . .
H36A H -0.5441 -0.2778 -0.1000 0.035 Uiso 1 1 calc R . .
C37 C -0.6269(4) -0.3798(3) -0.0959(3) 0.0256(14) Uani 1 1 d . . .
H37A H -0.6699 -0.3848 -0.0417 0.031 Uiso 1 1 calc R . .
C38 C -0.6379(4) -0.4348(3) -0.1410(3) 0.0292(15) Uani 1 1 d . . .
H38A H -0.6888 -0.4785 -0.1178 0.035 Uiso 1 1 calc R . .
C39 C -0.5743(4) -0.4271(3) -0.2212(3) 0.0235(14) Uani 1 1 d . . .
C40 C -0.5814(4) -0.4817(3) -0.2709(3) 0.0300(15) Uani 1 1 d . . .
H40A H -0.6304 -0.5268 -0.2510 0.036 Uiso 1 1 calc R . .
C41 C -0.5160(4) -0.4683(3) -0.3484(3) 0.0259(14) Uani 1 1 d . . .
H41A H -0.5211 -0.5047 -0.3821 0.031 Uiso 1 1 calc R . .
C42 C -0.4419(4) -0.4029(3) -0.3802(3) 0.0252(14) Uani 1 1 d . . .
H42A H -0.3998 -0.3959 -0.4348 0.030 Uiso 1 1 calc R . .
C43 C -0.1779(4) -0.4140(3) -0.4867(3) 0.0287(15) Uani 1 1 d . . .
C44 C -0.1589(5) -0.4884(3) -0.4488(4) 0.0416(17) Uani 1 1 d . . .
H44A H -0.1292 -0.4940 -0.4036 0.050 Uiso 1 1 calc R . .
C45 C -0.1834(5) -0.5532(3) -0.4773(4) 0.0479(19) Uani 1 1 d . . .
H45A H -0.1705 -0.6037 -0.4519 0.058 Uiso 1 1 calc R . .
C46 C -0.2263(6) -0.5447(4) -0.5426(4) 0.056(2) Uani 1 1 d . . .
H46A H -0.2454 -0.5899 -0.5607 0.068 Uiso 1 1 calc R . .
C47 C -0.2424(5) -0.4728(3) -0.5822(4) 0.0415(17) Uani 1 1 d . . .
H47A H -0.2691 -0.4676 -0.6288 0.050 Uiso 1 1 calc R . .
C48 C -0.2190(5) -0.4080(3) -0.5530(3) 0.0362(16) Uani 1 1 d . . .
H48A H -0.2314 -0.3578 -0.5794 0.043 Uiso 1 1 calc R . .
C49 C -0.0520(4) -0.2711(3) -0.5143(3) 0.0328(15) Uani 1 1 d . . .
C50 C 0.0041(5) -0.2892(3) -0.5887(3) 0.0353(16) Uani 1 1 d . . .
H50A H -0.0158 -0.3365 -0.6028 0.042 Uiso 1 1 calc R . .
C51 C 0.0877(5) -0.2400(4) -0.6422(4) 0.0486(19) Uani 1 1 d . . .
H51A H 0.1255 -0.2539 -0.6922 0.058 Uiso 1 1 calc R . .
C52 C 0.1167(5) -0.1700(3) -0.6228(4) 0.0449(19) Uani 1 1 d . . .
H52A H 0.1726 -0.1349 -0.6597 0.054 Uiso 1 1 calc R . .
C53 C 0.0627(5) -0.1528(4) -0.5489(4) 0.0424(18) Uani 1 1 d . . .
H53A H 0.0830 -0.1056 -0.5347 0.051 Uiso 1 1 calc R . .
C54 C -0.0195(5) -0.2018(3) -0.4954(4) 0.0383(17) Uani 1 1 d . . .
H54A H -0.0548 -0.1883 -0.4448 0.046 Uiso 1 1 calc R . .
C55 C -0.4496(4) -0.2372(3) -0.5148(3) 0.0217(13) Uani 1 1 d . . .
C56 C -0.5423(4) -0.2206(3) -0.4552(3) 0.0307(15) Uani 1 1 d . . .
H56A H -0.5303 -0.2004 -0.4110 0.037 Uiso 1 1 calc R . .
C57 C -0.6515(5) -0.2332(3) -0.4597(3) 0.0340(16) Uani 1 1 d . . .
H57A H -0.7137 -0.2229 -0.4178 0.041 Uiso 1 1 calc R . .
C58 C -0.6711(5) -0.2604(3) -0.5237(4) 0.0377(16) Uani 1 1 d . . .
H58A H -0.7466 -0.2673 -0.5266 0.045 Uiso 1 1 calc R . .
C59 C -0.5833(5) -0.2775(3) -0.5832(4) 0.0485(18) Uani 1 1 d . . .
H59A H -0.5972 -0.2974 -0.6270 0.058 Uiso 1 1 calc R . .
C60 C -0.4718(5) -0.2658(3) -0.5793(3) 0.0345(16) Uani 1 1 d . . .
H60A H -0.4105 -0.2774 -0.6211 0.041 Uiso 1 1 calc R . .
C61 C -0.3103(4) -0.1213(3) -0.4896(3) 0.0220(14) Uani 1 1 d . . .
C62 C -0.2532(4) -0.1000(3) -0.4373(3) 0.0229(14) Uani 1 1 d . . .
H62A H -0.2178 -0.1387 -0.4082 0.027 Uiso 1 1 calc R . .
C63 C -0.2470(4) -0.0237(3) -0.4269(3) 0.0256(14) Uani 1 1 d . . .
H63A H -0.2066 -0.0101 -0.3916 0.031 Uiso 1 1 calc R . .
C64 C -0.2996(4) 0.0334(3) -0.4678(3) 0.0293(15) Uani 1 1 d . . .
H64A H -0.2966 0.0860 -0.4602 0.035 Uiso 1 1 calc R . .
C65 C -0.3560(4) 0.0127(3) -0.5195(3) 0.0293(15) Uani 1 1 d . . .
H65A H -0.3919 0.0516 -0.5480 0.035 Uiso 1 1 calc R . .
C66 C -0.3618(4) -0.0635(3) -0.5310(3) 0.0257(14) Uani 1 1 d . . .
H66A H -0.4011 -0.0764 -0.5673 0.031 Uiso 1 1 calc R . .
C1S C 0.0687(5) -0.1968(4) 0.0478(4) 0.0575(11) Uani 1 1 d . . .
H1SA H 0.0003 -0.2228 0.0807 0.069 Uiso 1 1 calc R . .
C2S C 0.1186(5) -0.2164(4) -0.0261(4) 0.0558(10) Uani 1 1 d . . .
H2SA H 0.0838 -0.2554 -0.0448 0.067 Uiso 1 1 calc R . .
C3S C 0.2181(6) -0.1799(4) -0.0723(4) 0.0561(11) Uani 1 1 d . . .
H3SA H 0.2539 -0.1942 -0.1225 0.067 Uiso 1 1 calc R . .
C4S C 0.2646(5) -0.1236(4) -0.0462(4) 0.0506(11) Uani 1 1 d . . .
H4SA H 0.3326 -0.0971 -0.0791 0.061 Uiso 1 1 calc R . .
C5S C 0.2173(6) -0.1037(4) 0.0257(4) 0.0543(12) Uani 1 1 d . . .
H5SA H 0.2526 -0.0644 0.0437 0.065 Uiso 1 1 calc R . .
C6S C 0.1180(6) -0.1403(4) 0.0728(4) 0.0574(13) Uani 1 1 d . . .
H6SA H 0.0838 -0.1259 0.1232 0.069 Uiso 1 1 calc R . .
C7S C -0.2475(5) -0.2629(4) -0.7926(4) 0.0575(11) Uani 1 1 d . . .
H7SA H -0.2961 -0.2212 -0.7811 0.069 Uiso 1 1 calc R . .
C8S C -0.2516(5) -0.3009(4) -0.8535(4) 0.0558(10) Uani 1 1 d . . .
H8SA H -0.3037 -0.2863 -0.8844 0.067 Uiso 1 1 calc R . .
C9S C -0.1810(5) -0.3596(4) -0.8698(4) 0.0561(11) Uani 1 1 d . . .
H9SA H -0.1824 -0.3843 -0.9139 0.067 Uiso 1 1 calc R . .
C10S C -0.1075(5) -0.3848(4) -0.8249(4) 0.0506(11) Uani 1 1 d . . .
H10A H -0.0620 -0.4281 -0.8358 0.061 Uiso 1 1 calc R . .
C11S C -0.1007(6) -0.3458(4) -0.7628(4) 0.0543(12) Uani 1 1 d . . .
H11B H -0.0484 -0.3605 -0.7320 0.065 Uiso 1 1 calc R . .
C12S C -0.1720(6) -0.2853(4) -0.7476(4) 0.0574(13) Uani 1 1 d . . .
H12B H -0.1693 -0.2585 -0.7053 0.069 Uiso 1 1 calc R . .
C13S C -0.4239(6) -0.6484(4) -0.2039(4) 0.0575(11) Uani 1 1 d . . .
H13B H -0.4933 -0.6435 -0.2183 0.069 Uiso 1 1 calc R . .
C14S C -0.3301(5) -0.6047(4) -0.2494(4) 0.0558(10) Uani 1 1 d . . .
H14B H -0.3337 -0.5698 -0.2963 0.067 Uiso 1 1 calc R . .
C15S C -0.2304(6) -0.6114(4) -0.2273(4) 0.0561(11) Uani 1 1 d . . .
H15B H -0.1651 -0.5810 -0.2591 0.067 Uiso 1 1 calc R . .
C16S C -0.2245(6) -0.6618(3) -0.1592(4) 0.0506(11) Uani 1 1 d . . .
H16A H -0.1556 -0.6657 -0.1439 0.061 Uiso 1 1 calc R . .
C17S C -0.3162(6) -0.7054(4) -0.1144(4) 0.0543(12) Uani 1 1 d . . .
H17B H -0.3121 -0.7401 -0.0675 0.065 Uiso 1 1 calc R . .
C18S C -0.4167(6) -0.6998(4) -0.1366(4) 0.0574(13) Uani 1 1 d . . .
H18B H -0.4811 -0.7314 -0.1053 0.069 Uiso 1 1 calc R . .
C19S C 0.0136(4) -0.5600(3) 0.0586(3) 0.0575(11) Uani 1 1 d D . .
H19B H 0.0238 -0.6019 0.0979 0.069 Uiso 1 1 calc R . .
C20S C 0.0853(5) -0.4949(3) 0.0370(3) 0.0558(10) Uani 1 1 d D . .
H20B H 0.1431 -0.4905 0.0631 0.067 Uiso 1 1 calc R . .
C21S C 0.0729(4) -0.4359(3) -0.0227(3) 0.0561(11) Uani 1 1 d D . .
H21B H 0.1245 -0.3920 -0.0393 0.067 Uiso 1 1 calc R . .

loop_
_atom_site_aniso_label
_atom_site_aniso_U_11
_atom_site_aniso_U_22
_atom_site_aniso_U_33
_atom_site_aniso_U_23
_atom_site_aniso_U_13
_atom_site_aniso_U_12
Zn1 0.0208(3) 0.0216(3) 0.0227(4) -0.0013(3) -0.0059(3) 0.0003(3)
P1 0.0235(8) 0.0297(8) 0.0241(9) -0.0006(6) -0.0075(7) 0.0008(6)
P2 0.0231(8) 0.0239(8) 0.0238(8) 0.0009(6) -0.0094(7) -0.0007(6)
P3 0.0300(8) 0.0267(8) 0.0317(9) -0.0030(7) -0.0091(7) 0.0003(7)
P4 0.0255(8) 0.0203(7) 0.0228(8) 0.0001(6) -0.0079(7) 0.0017(6)
N1 0.018(2) 0.021(2) 0.024(3) -0.0049(19) -0.007(2) 0.0015(18)
N2 0.014(2) 0.033(3) 0.023(3) -0.005(2) -0.001(2) 0.001(2)
N3 0.012(2) 0.025(2) 0.021(2) -0.0069(19) -0.0007(19) 0.0034(18)
N4 0.019(2) 0.017(2) 0.020(3) 0.0039(18) 0.002(2) -0.0056(18)
N5 0.013(2) 0.027(2) 0.018(3) 0.0006(19) -0.0017(19) 0.0071(19)
N6 0.019(2) 0.024(2) 0.022(3) 0.0005(19) -0.004(2) -0.0017(19)
C1 0.014(3) 0.021(3) 0.018(3) -0.004(2) -0.002(2) 0.002(2)
C2 0.015(3) 0.022(3) 0.015(3) 0.001(2) 0.000(2) 0.002(2)
C3 0.018(3) 0.031(3) 0.018(3) -0.002(2) -0.003(2) -0.004(2)
C4 0.022(3) 0.029(3) 0.036(4) -0.004(3) -0.012(3) 0.012(2)
C5 0.037(3) 0.020(3) 0.025(3) -0.002(2) -0.007(3) 0.008(3)
C6 0.018(3) 0.027(3) 0.022(3) 0.003(2) 0.001(2) 0.008(2)
C7 0.035(3) 0.022(3) 0.030(3) -0.003(2) -0.007(3) 0.005(3)
C8 0.025(3) 0.028(3) 0.020(3) -0.007(2) -0.001(3) -0.001(2)
C9 0.018(3) 0.028(3) 0.013(3) 0.004(2) -0.006(2) 0.000(2)
C10 0.030(3) 0.026(3) 0.023(3) 0.002(2) -0.001(3) -0.007(3)
C11 0.023(3) 0.051(4) 0.040(4) -0.020(3) -0.014(3) 0.006(3)
C12 0.038(4) 0.039(4) 0.051(4) -0.013(3) -0.018(3) 0.006(3)
C13 0.038(4) 0.029(3) 0.045(4) -0.007(3) -0.007(3) 0.007(3)
C14 0.030(3) 0.044(4) 0.039(4) -0.014(3) -0.015(3) 0.012(3)
C15 0.026(3) 0.023(3) 0.032(4) -0.006(3) -0.003(3) 0.003(2)
C16 0.025(3) 0.026(3) 0.031(3) 0.000(3) -0.011(3) 0.000(2)
C17 0.023(3) 0.028(3) 0.041(4) -0.007(3) -0.011(3) 0.006(2)
C18 0.026(3) 0.035(3) 0.036(4) -0.016(3) -0.004(3) 0.003(3)
C19 0.026(3) 0.024(3) 0.045(4) 0.000(3) -0.008(3) 0.003(3)
C20 0.031(3) 0.026(3) 0.035(4) 0.009(3) 0.000(3) 0.007(3)
C21 0.030(3) 0.023(3) 0.036(4) -0.004(3) -0.008(3) 0.005(3)
C22 0.021(3) 0.025(3) 0.024(3) 0.004(2) -0.012(2) -0.001(2)
C23 0.016(3) 0.027(3) 0.029(3) 0.001(2) -0.010(2) 0.004(2)
C24 0.027(3) 0.022(3) 0.037(4) -0.004(3) -0.013(3) 0.007(2)
C25 0.031(3) 0.025(3) 0.042(4) 0.002(3) -0.013(3) -0.002(3)
C26 0.031(3) 0.030(3) 0.029(4) 0.011(3) -0.008(3) -0.004(3)
C27 0.030(3) 0.034(3) 0.030(3) 0.000(3) -0.019(3) 0.003(3)
C28 0.021(3) 0.028(3) 0.018(3) -0.002(2) -0.007(2) 0.001(2)
C29 0.034(3) 0.027(3) 0.032(3) -0.007(3) -0.010(3) 0.000(3)
C30 0.043(4) 0.037(3) 0.028(3) -0.006(3) -0.011(3) -0.004(3)
C31 0.040(4) 0.036(3) 0.025(4) -0.007(3) 0.003(3) -0.001(3)
C32 0.028(3) 0.044(3) 0.026(3) -0.005(3) -0.007(3) 0.004(3)
C33 0.035(3) 0.026(3) 0.016(3) 0.001(2) 0.000(3) -0.007(3)
C34 0.019(3) 0.013(3) 0.023(3) 0.003(2) -0.007(2) 0.003(2)
C35 0.018(3) 0.017(3) 0.030(3) -0.004(2) -0.010(2) 0.004(2)
C36 0.021(3) 0.030(3) 0.040(4) -0.009(3) -0.013(3) 0.006(2)
C37 0.010(3) 0.037(3) 0.024(3) 0.007(3) -0.003(2) -0.001(2)
C38 0.022(3) 0.025(3) 0.038(4) 0.002(3) -0.007(3) -0.003(2)
C39 0.014(3) 0.023(3) 0.032(3) 0.000(2) -0.007(3) -0.001(2)
C40 0.023(3) 0.027(3) 0.039(4) 0.009(3) -0.015(3) -0.005(2)
C41 0.027(3) 0.017(3) 0.037(4) -0.002(2) -0.014(3) 0.001(2)
C42 0.034(3) 0.025(3) 0.012(3) 0.004(2) -0.003(3) -0.002(3)
C43 0.024(3) 0.023(3) 0.038(4) 0.004(3) -0.011(3) 0.002(2)
C44 0.048(4) 0.042(4) 0.036(4) -0.004(3) -0.014(3) 0.003(3)
C45 0.070(5) 0.031(4) 0.042(4) -0.007(3) -0.014(4) 0.002(3)
C46 0.062(5) 0.035(4) 0.066(5) -0.014(3) -0.004(4) -0.019(3)
C47 0.038(4) 0.048(4) 0.037(4) -0.016(3) -0.002(3) -0.010(3)
C48 0.039(3) 0.039(3) 0.033(4) -0.008(3) -0.012(3) 0.005(3)
C49 0.030(3) 0.026(3) 0.044(4) -0.005(3) -0.013(3) -0.002(3)
C50 0.038(4) 0.039(3) 0.028(4) -0.008(3) -0.005(3) -0.002(3)
C51 0.034(4) 0.064(4) 0.042(4) -0.013(3) 0.004(3) -0.007(3)
C52 0.033(4) 0.045(4) 0.047(4) 0.014(3) -0.007(3) -0.010(3)
C53 0.032(3) 0.046(4) 0.046(4) 0.000(3) -0.008(3) -0.008(3)
C54 0.030(3) 0.042(4) 0.041(4) -0.009(3) -0.005(3) 0.004(3)
C55 0.027(3) 0.020(3) 0.020(3) 0.001(2) -0.012(2) 0.004(2)
C56 0.030(3) 0.026(3) 0.038(4) -0.001(3) -0.015(3) 0.005(3)
C57 0.029(3) 0.027(3) 0.040(4) 0.004(3) -0.006(3) -0.002(3)
C58 0.033(3) 0.027(3) 0.058(4) -0.007(3) -0.020(3) -0.003(3)
C59 0.054(4) 0.046(4) 0.061(4) -0.030(3) -0.029(4) 0.004(3)
C60 0.042(4) 0.037(3) 0.028(4) -0.011(3) -0.012(3) 0.001(3)
C61 0.020(3) 0.021(3) 0.017(3) 0.005(2) 0.004(2) 0.002(2)
C62 0.024(3) 0.025(3) 0.018(3) 0.004(2) -0.006(2) -0.003(2)
C63 0.030(3) 0.024(3) 0.021(3) 0.001(2) -0.005(3) -0.003(2)
C64 0.033(3) 0.024(3) 0.027(3) -0.003(3) -0.002(3) -0.005(3)
C65 0.030(3) 0.026(3) 0.034(3) 0.006(3) -0.019(3) 0.005(2)
C66 0.030(3) 0.024(3) 0.022(3) 0.005(2) -0.009(3) 0.000(2)
C1S 0.048(2) 0.055(2) 0.054(2) 0.0202(18) -0.0064(19) 0.0096(17)
C2S 0.058(2) 0.062(2) 0.059(2) -0.0140(18) -0.0341(18) 0.0023(18)
C3S 0.056(2) 0.046(2) 0.057(2) -0.0081(18) -0.0003(19) -0.0033(18)
C4S 0.049(2) 0.050(2) 0.044(3) 0.0017(19) -0.004(2) -0.004(2)
C5S 0.070(3) 0.050(2) 0.041(2) 0.0071(19) -0.022(2) 0.003(2)
C6S 0.063(3) 0.055(3) 0.041(3) 0.007(2) 0.000(2) 0.009(2)
C7S 0.048(2) 0.055(2) 0.054(2) 0.0202(18) -0.0064(19) 0.0096(17)
C8S 0.058(2) 0.062(2) 0.059(2) -0.0140(18) -0.0341(18) 0.0023(18)
C9S 0.056(2) 0.046(2) 0.057(2) -0.0081(18) -0.0003(19) -0.0033(18)
C10S 0.049(2) 0.050(2) 0.044(3) 0.0017(19) -0.004(2) -0.004(2)
C11S 0.070(3) 0.050(2) 0.041(2) 0.0071(19) -0.022(2) 0.003(2)
C12S 0.063(3) 0.055(3) 0.041(3) 0.007(2) 0.000(2) 0.009(2)
C13S 0.048(2) 0.055(2) 0.054(2) 0.0202(18) -0.0064(19) 0.0096(17)
C14S 0.058(2) 0.062(2) 0.059(2) -0.0140(18) -0.0341(18) 0.0023(18)
C15S 0.056(2) 0.046(2) 0.057(2) -0.0081(18) -0.0003(19) -0.0033(18)
C16S 0.049(2) 0.050(2) 0.044(3) 0.0017(19) -0.004(2) -0.004(2)
C17S 0.070(3) 0.050(2) 0.041(2) 0.0071(19) -0.022(2) 0.003(2)
C18S 0.063(3) 0.055(3) 0.041(3) 0.007(2) 0.000(2) 0.009(2)
C19S 0.048(2) 0.055(2) 0.054(2) 0.0202(18) -0.0064(19) 0.0096(17)
C20S 0.058(2) 0.062(2) 0.059(2) -0.0140(18) -0.0341(18) 0.0023(18)
C21S 0.056(2) 0.046(2) 0.057(2) -0.0081(18) -0.0003(19) -0.0033(18)

loop_
_atom_type_symbol
_atom_type_description
_atom_type_scat_dispersion_real
_atom_type_scat_dispersion_imag
_atom_type_scat_source
C C 0.0033 0.0016 'International Tables Vol C Tables 4.2.6.8 and 6.1.1.4'
H H 0.0000 0.0000 'International Tables Vol C Tables 4.2.6.8 and 6.1.1.4'
N N 0.0061 0.0033 'International Tables Vol C Tables 4.2.6.8 and 6.1.1.4'
P P 0.1023 0.0942 'International Tables Vol C Tables 4.2.6.8 and 6.1.1.4'
Zn Zn 0.2839 1.4301 'International Tables Vol C Tables 4.2.6.8 and 6.1.1.4'

loop_
_geom_angle_atom_site_label_1
_geom_angle_atom_site_label_2
_geom_angle_atom_site_label_3
_geom_angle
_geom_angle_site_symmetry_1
_geom_angle_site_symmetry_3
_geom_angle_publ_flag
N4 Zn1 N1 139.74(16) . . ?
N4 Zn1 N5 83.01(16) . . ?
N1 Zn1 N5 128.28(16) . . ?
N4 Zn1 N2 121.50(17) . . ?
N1 Zn1 N2 82.19(16) . . ?
N5 Zn1 N2 98.99(15) . . ?
N3 P1 C16 107.7(2) . . ?
N3 P1 C10 101.2(2) . . ?
C16 P1 C10 101.4(2) . . ?
N3 P2 C28 104.1(2) . . ?
N3 P2 C22 102.5(2) . . ?
C28 P2 C22 102.5(2) . . ?
N6 P3 C43 107.1(2) . . ?
N6 P3 C49 101.8(2) . . ?
C43 P3 C49 101.2(2) . . ?
N6 P4 C55 106.4(2) . . ?
N6 P4 C61 103.3(2) . . ?
C55 P4 C61 100.5(2) . . ?
C1 N1 N3 116.6(4) . . ?
C1 N1 Zn1 114.6(3) . . ?
N3 N1 Zn1 128.8(3) . . ?
C3 N2 C2 119.3(4) . . ?
C3 N2 Zn1 130.7(3) . . ?
C2 N2 Zn1 109.9(3) . . ?
N1 N3 P2 119.8(3) . . ?
N1 N3 P1 115.2(3) . . ?
P2 N3 P1 125.0(2) . . ?
C34 N4 N6 114.9(4) . . ?
C34 N4 Zn1 114.2(3) . . ?
N6 N4 Zn1 130.4(3) . . ?
C36 N5 C35 119.3(4) . . ?
C36 N5 Zn1 130.9(4) . . ?
C35 N5 Zn1 109.8(3) . . ?
N4 N6 P4 122.0(3) . . ?
N4 N6 P3 114.9(3) . . ?
P4 N6 P3 123.1(2) . . ?
N1 C1 C9 127.6(4) . . ?
N1 C1 C2 116.4(4) . . ?
C9 C1 C2 115.9(4) . . ?
N2 C2 C6 121.4(4) . . ?
N2 C2 C1 116.5(4) . . ?
C6 C2 C1 122.2(5) . . ?
N2 C3 C4 122.8(5) . . ?
C5 C4 C3 118.5(5) . . ?
C4 C5 C6 121.8(5) . . ?
C5 C6 C7 124.7(5) . . ?
C5 C6 C2 116.3(5) . . ?
C7 C6 C2 119.0(5) . . ?
C8 C7 C6 117.9(5) . . ?
C7 C8 C9 124.2(5) . . ?
C1 C9 C8 120.7(5) . . ?
C15 C10 C11 117.4(5) . . ?
C15 C10 P1 126.5(4) . . ?
C11 C10 P1 116.1(4) . . ?
C12 C11 C10 121.6(5) . . ?
C11 C12 C13 120.0(6) . . ?
C12 C13 C14 120.0(5) . . ?
C13 C14 C15 120.1(5) . . ?
C14 C15 C10 120.8(5) . . ?
C17 C16 C21 118.2(5) . . ?
C17 C16 P1 124.9(4) . . ?
C21 C16 P1 116.8(4) . . ?
C18 C17 C16 121.2(5) . . ?
C19 C18 C17 119.8(6) . . ?
C20 C19 C18 120.5(5) . . ?
C19 C20 C21 120.0(5) . . ?
C20 C21 C16 120.3(5) . . ?
C27 C22 C23 117.3(5) . . ?
C27 C22 P2 122.2(4) . . ?
C23 C22 P2 119.9(4) . . ?
C24 C23 C22 121.9(5) . . ?
C25 C24 C23 119.7(5) . . ?
C24 C25 C26 119.4(5) . . ?
C25 C26 C27 121.6(5) . . ?
C26 C27 C22 120.1(5) . . ?
C29 C28 C33 117.7(5) . . ?
C29 C28 P2 117.9(4) . . ?
C33 C28 P2 124.4(4) . . ?
C28 C29 C30 121.3(5) . . ?
C31 C30 C29 120.2(5) . . ?
C30 C31 C32 120.0(5) . . ?
C33 C32 C31 119.1(5) . . ?
C32 C33 C28 121.6(5) . . ?
N4 C34 C42 127.9(5) . . ?
N4 C34 C35 117.0(4) . . ?
C42 C34 C35 115.1(4) . . ?
N5 C35 C39 121.4(5) . . ?
N5 C35 C34 116.0(4) . . ?
C39 C35 C34 122.7(5) . . ?
N5 C36 C37 122.7(5) . . ?
C38 C37 C36 118.8(5) . . ?
C37 C38 C39 120.5(5) . . ?
C35 C39 C38 117.4(5) . . ?
C35 C39 C40 119.2(5) . . ?
C38 C39 C40 123.4(5) . . ?
C41 C40 C39 118.6(5) . . ?
C40 C41 C42 122.7(5) . . ?
C34 C42 C41 121.7(5) . . ?
C48 C43 C44 118.5(5) . . ?
C48 C43 P3 124.6(4) . . ?
C44 C43 P3 116.5(4) . . ?
C45 C44 C43 119.8(6) . . ?
C46 C45 C44 119.8(6) . . ?
C47 C46 C45 121.7(6) . . ?
C46 C47 C48 118.4(6) . . ?
C47 C48 C43 121.8(5) . . ?
C54 C49 C50 117.4(5) . . ?
C54 C49 P3 116.5(4) . . ?
C50 C49 P3 126.0(4) . . ?
C51 C50 C49 121.6(6) . . ?
C50 C51 C52 119.8(6) . . ?
C53 C52 C51 118.5(5) . . ?
C54 C53 C52 121.7(6) . . ?
C53 C54 C49 120.8(6) . . ?
C56 C55 C60 117.4(5) . . ?
C56 C55 P4 124.0(4) . . ?
C60 C55 P4 118.4(4) . . ?
C57 C56 C55 120.7(5) . . ?
C58 C57 C56 120.8(5) . . ?
C59 C58 C57 120.5(6) . . ?
C58 C59 C60 119.5(6) . . ?
C55 C60 C59 121.0(5) . . ?
C66 C61 C62 118.3(5) . . ?
C66 C61 P4 119.0(4) . . ?
C62 C61 P4 122.1(4) . . ?
C63 C62 C61 121.0(5) . . ?
C62 C63 C64 120.3(5) . . ?
C65 C64 C63 118.8(5) . . ?
C64 C65 C66 121.4(5) . . ?
C65 C66 C61 120.1(5) . . ?
C6S C1S C2S 119.3(6) . . ?
C3S C2S C1S 120.0(6) . . ?
C4S C3S C2S 119.3(7) . . ?
C3S C4S C5S 121.5(6) . . ?
C4S C5S C6S 119.7(7) . . ?
C1S C6S C5S 120.2(7) . . ?
C8S C7S C12S 119.6(6) . . ?
C9S C8S C7S 119.6(7) . . ?
C8S C9S C10S 122.2(7) . . ?
C9S C10S C11S 119.0(6) . . ?
C12S C11S C10S 118.0(7) . . ?
C11S C12S C7S 121.4(7) . . ?
C14S C13S C18S 119.3(7) . . ?
C13S C14S C15S 119.9(6) . . ?
C14S C15S C16S 120.4(6) . . ?
C17S C16S C15S 120.0(7) . . ?
C16S C17S C18S 120.0(6) . . ?
C13S C18S C17S 120.3(6) . . ?
C20S C19S C21S 119.6(5) . 2_545 ?
C19S C20S C21S 119.8(5) . . ?
C19S C21S C20S 120.6(5) 2_545 . ?

loop_
_geom_bond_atom_site_label_1
_geom_bond_atom_site_label_2
_geom_bond_distance
_geom_bond_site_symmetry_2
_geom_bond_publ_flag
Zn1 N4 1.954(4) . ?
Zn1 N1 1.961(4) . ?
Zn1 N5 2.077(4) . ?
Zn1 N2 2.083(4) . ?
P1 N3 1.739(4) . ?
P1 C16 1.831(5) . ?
P1 C10 1.835(5) . ?
P2 N3 1.703(4) . ?
P2 C28 1.823(5) . ?
P2 C22 1.826(5) . ?
P3 N6 1.731(4) . ?
P3 C43 1.831(6) . ?
P3 C49 1.840(5) . ?
P4 N6 1.714(4) . ?
P4 C55 1.831(5) . ?
P4 C61 1.833(5) . ?
N1 C1 1.358(6) . ?
N1 N3 1.436(5) . ?
N2 C3 1.332(6) . ?
N2 C2 1.374(6) . ?
N4 C34 1.356(6) . ?
N4 N6 1.435(5) . ?
N5 C36 1.315(6) . ?
N5 C35 1.381(6) . ?
C1 C9 1.394(7) . ?
C1 C2 1.442(6) . ?
C2 C6 1.421(6) . ?
C3 C4 1.392(7) . ?
C4 C5 1.358(7) . ?
C5 C6 1.410(7) . ?
C6 C7 1.413(7) . ?
C7 C8 1.359(7) . ?
C8 C9 1.397(6) . ?
C10 C15 1.396(7) . ?
C10 C11 1.400(7) . ?
C11 C12 1.371(7) . ?
C12 C13 1.373(8) . ?
C13 C14 1.380(7) . ?
C14 C15 1.383(7) . ?
C16 C17 1.389(7) . ?
C16 C21 1.396(7) . ?
C17 C18 1.377(7) . ?
C18 C19 1.373(7) . ?
C19 C20 1.371(8) . ?
C20 C21 1.389(7) . ?
C22 C27 1.396(7) . ?
C22 C23 1.397(7) . ?
C23 C24 1.393(7) . ?
C24 C25 1.367(7) . ?
C25 C26 1.378(8) . ?
C26 C27 1.386(7) . ?
C28 C29 1.375(7) . ?
C28 C33 1.407(7) . ?
C29 C30 1.392(7) . ?
C30 C31 1.368(8) . ?
C31 C32 1.401(8) . ?
C32 C33 1.377(7) . ?
C34 C42 1.396(7) . ?
C34 C35 1.452(7) . ?
C35 C39 1.404(6) . ?
C36 C37 1.399(7) . ?
C37 C38 1.370(7) . ?
C38 C39 1.405(7) . ?
C39 C40 1.411(7) . ?
C40 C41 1.370(7) . ?
C41 C42 1.402(6) . ?
C43 C48 1.377(8) . ?
C43 C44 1.400(7) . ?
C44 C45 1.373(8) . ?
C45 C46 1.370(9) . ?
C46 C47 1.367(8) . ?
C47 C48 1.376(8) . ?
C49 C54 1.391(7) . ?
C49 C50 1.395(7) . ?
C50 C51 1.379(7) . ?
C51 C52 1.393(8) . ?
C52 C53 1.374(8) . ?
C53 C54 1.367(7) . ?
C55 C56 1.394(7) . ?
C55 C60 1.401(7) . ?
C56 C57 1.383(7) . ?
C57 C58 1.368(8) . ?
C58 C59 1.360(8) . ?
C59 C60 1.403(8) . ?
C61 C66 1.388(7) . ?
C61 C62 1.391(7) . ?
C62 C63 1.375(7) . ?
C63 C64 1.385(7) . ?
C64 C65 1.370(7) . ?
C65 C66 1.379(7) . ?
C1S C6S 1.349(9) . ?
C1S C2S 1.382(9) . ?
C2S C3S 1.366(8) . ?
C3S C4S 1.339(9) . ?
C4S C5S 1.347(8) . ?
C5S C6S 1.369(8) . ?
C7S C8S 1.363(9) . ?
C7S C12S 1.382(9) . ?
C8S C9S 1.353(8) . ?
C9S C10S 1.372(9) . ?
C10S C11S 1.401(9) . ?
C11S C12S 1.379(8) . ?
C13S C14S 1.364(8) . ?
C13S C18S 1.382(8) . ?
C14S C15S 1.376(9) . ?
C15S C16S 1.380(9) . ?
C16S C17S 1.343(8) . ?
C17S C18S 1.385(9) . ?
C19S C20S 1.376(4) . ?
C19S C21S 1.377(4) 2_545 ?
C20S C21S 1.379(4) . ?
C21S C19S 1.377(4) 2_545 ?
